data_2210602
loop_
_publ_author_name
'Li-Rong Wen'
'Jian-Xia Zhou'
'Peng Liu'

_publ_section_title 5-Phenyl-3-[3-(5-phenyl-1,2,4-triazin-3-ylsulfanyl)propylsulfanyl]-1,2,4-triazine
_journal_coeditor_code FL2055
_journal_issue 10
_journal_name_full 'Acta Crystallographica Section E'
_journal_page_first o4704
_journal_page_last o4705
_journal_paper_doi 10.1107/S1600536806038682
_journal_volume 62
_journal_year 2006
_chemical_formula_iupac 'C21 H18 N6 S2'
_chemical_formula_moiety 'C21 H18 N6 S2'
_chemical_formula_sum 'C21 H18 N6 S2'
_chemical_formula_weight 418.53
_chemical_name_systematic
;
5-Phenyl-3-[3-(5-phenyl-1,2,4-triazin-3-ylsulfanyl)propylsulfanyl]-
1,2,4-triazine
;
_space_group_IT_number 15
_symmetry_cell_setting monoclinic
_symmetry_space_group_name_Hall '-C 2yc'
_symmetry_space_group_name_H-M 'C 1 2/c 1'
_atom_sites_solution_hydrogens geom
_atom_sites_solution_primary direct
_atom_sites_solution_secondary difmap
_cell_angle_alpha 90.00
_cell_angle_beta 102.483(8)
_cell_angle_gamma 90.00
_cell_formula_units_Z 4
_cell_length_a 18.204(8)
_cell_length_b 11.495(5)
_cell_length_c 9.692(5)
_cell_measurement_reflns_used 1226
_cell_measurement_temperature 294(2)
_cell_measurement_theta_max 26.18
_cell_measurement_theta_min 2.29
_cell_volume 1980.2(16)
_computing_cell_refinement 'SAINT (Bruker, 1999)'
_computing_data_collection 'SMART (Bruker, 1998)'
_computing_data_reduction SAINT
_computing_molecular_graphics 'SHELXTL (Bruker, 1999)'
_computing_publication_material SHELXTL
_computing_structure_refinement 'SHELXL97 (Sheldrick, 1997)'
_computing_structure_solution 'SHELXS97 (Sheldrick, 1997)'
_diffrn_ambient_temperature 294(2)
_diffrn_measured_fraction_theta_full 0.994
_diffrn_measured_fraction_theta_max 0.994
_diffrn_measurement_device_type 'Bruker APEX-II CCD area-detector'
_diffrn_measurement_method '\f and \w'
_diffrn_radiation_monochromator graphite
_diffrn_radiation_source 'fine-focus sealed tube'
_diffrn_radiation_type MoK\a
_diffrn_radiation_wavelength 0.71073
_diffrn_reflns_av_R_equivalents 0.0440
_diffrn_reflns_av_sigmaI/netI 0.0538
_diffrn_reflns_limit_h_max 22
_diffrn_reflns_limit_h_min -16
_diffrn_reflns_limit_k_max 14
_diffrn_reflns_limit_k_min -10
_diffrn_reflns_limit_l_max 11
_diffrn_reflns_limit_l_min -12
_diffrn_reflns_number 5456
_diffrn_reflns_theta_full 26.34
_diffrn_reflns_theta_max 26.34
_diffrn_reflns_theta_min 2.11
_exptl_absorpt_coefficient_mu 0.290
_exptl_absorpt_correction_T_max 0.9716
_exptl_absorpt_correction_T_min 0.9390
_exptl_absorpt_correction_type multi-scan
_exptl_absorpt_process_details '(SADABS; Sheldrick, 1996)'
_exptl_crystal_colour colorless
_exptl_crystal_density_diffrn 1.404
_exptl_crystal_density_method 'not measured'
_exptl_crystal_description block
_exptl_crystal_F_000 872
_exptl_crystal_size_max 0.22
_exptl_crystal_size_mid 0.12
_exptl_crystal_size_min 0.10
_refine_diff_density_max 0.299
_refine_diff_density_min -0.179
_refine_ls_extinction_method none
_refine_ls_goodness_of_fit_ref 0.948
_refine_ls_hydrogen_treatment constr
_refine_ls_matrix_type full
_refine_ls_number_parameters 132
_refine_ls_number_reflns 2014
_refine_ls_number_restraints 0
_refine_ls_restrained_S_all 0.948
_refine_ls_R_factor_all 0.0877
_refine_ls_R_factor_gt 0.0437
_refine_ls_shift/su_max 0.000
_refine_ls_shift/su_mean 0.000
_refine_ls_structure_factor_coef Fsqd
_refine_ls_weighting_details 'calc w=1/[\s^2^(Fo^2^)+(0.059P)^2^] where P=(Fo^2^+2Fc^2^)/3'
_refine_ls_weighting_scheme calc
_refine_ls_wR_factor_gt 0.1042
_refine_ls_wR_factor_ref 0.1260
_reflns_number_gt 1231
_reflns_number_total 2014
_reflns_threshold_expression I>2\s(I)
_cod_data_source_file fl2055.cif
_cod_data_source_block I
_cod_original_sg_symbol_H-M C2/c
_cod_database_code 2210602
_cod_database_fobs_code 2210602

loop_
_symmetry_equiv_pos_as_xyz
'x, y, z'
'-x, y, -z+1/2'
'x+1/2, y+1/2, z'
'-x+1/2, y+1/2, -z+1/2'
'-x, -y, -z'
'x, -y, z-1/2'
'-x+1/2, -y+1/2, -z'
'x+1/2, -y+1/2, z-1/2'

loop_
_atom_site_type_symbol
_atom_site_label
_atom_site_fract_x
_atom_site_fract_y
_atom_site_fract_z
_atom_site_U_iso_or_equiv
_atom_site_adp_type
_atom_site_calc_flag
_atom_site_refinement_flags
_atom_site_occupancy
S S1 0.44141(4) 0.18347(6) 0.47344(6) 0.0525(3) Uani d . 1
N N1 0.41814(12) 0.39094(18) 0.35131(19) 0.0487(6) Uani d . 1
N N2 0.40228(13) 0.45932(18) 0.2354(2) 0.0547(6) Uani d . 1
N N3 0.39045(10) 0.22166(16) 0.20639(18) 0.0377(5) Uani d . 1
C C1 0.34462(14) 0.1131(2) -0.0569(2) 0.0464(7) Uani d . 1
H H1 0.3658 0.0681 0.0213 0.056 Uiso calc R 1
C C2 0.31615(15) 0.0598(2) -0.1851(2) 0.0536(7) Uani d . 1
H H2 0.3183 -0.0207 -0.1929 0.064 Uiso calc R 1
C C3 0.28451(14) 0.1260(2) -0.3015(2) 0.0500(7) Uani d . 1
H H3 0.2650 0.0901 -0.3876 0.060 Uiso calc R 1
C C4 0.28181(14) 0.2438(2) -0.2905(2) 0.0512(7) Uani d . 1
H H4 0.2607 0.2883 -0.3692 0.061 Uiso calc R 1
C C5 0.31041(14) 0.2978(2) -0.1623(2) 0.0445(7) Uani d . 1
H H5 0.3084 0.3784 -0.1557 0.053 Uiso calc R 1
C C6 0.34190(12) 0.23303(19) -0.0439(2) 0.0337(5) Uani d . 1
C C7 0.37246(12) 0.28939(19) 0.0940(2) 0.0353(6) Uani d . 1
C C8 0.38191(14) 0.4097(2) 0.1110(2) 0.0486(7) Uani d . 1
H H8 0.3734 0.4565 0.0308 0.058 Uiso calc R 1
C C9 0.41447(12) 0.2776(2) 0.3301(2) 0.0361(6) Uani d . 1
C C10 0.47130(14) 0.2813(2) 0.6206(2) 0.0422(6) Uani d . 1
H H10A 0.5109 0.3321 0.6034 0.051 Uiso calc R 1
H H10B 0.4294 0.3289 0.6342 0.051 Uiso calc R 1
C C11 0.5000 0.2065(3) 0.7500 0.0435(9) Uani d S 1
H H11A 0.4597 0.1569 0.7667 0.052 Uiso calc PR 0.50
H H11B 0.5403 0.1569 0.7333 0.052 Uiso calc PR 0.50

loop_
_atom_site_aniso_label
_atom_site_aniso_U_11
_atom_site_aniso_U_22
_atom_site_aniso_U_33
_atom_site_aniso_U_12
_atom_site_aniso_U_13
_atom_site_aniso_U_23
S1 0.0789(6) 0.0468(4) 0.0243(3) -0.0050(3) -0.0051(3) 0.0011(3)
N1 0.0671(16) 0.0439(13) 0.0319(11) -0.0041(10) 0.0039(10) -0.0047(9)
N2 0.0794(18) 0.0407(12) 0.0396(12) -0.0036(11) 0.0033(11) -0.0022(10)
N3 0.0467(13) 0.0376(11) 0.0259(10) -0.0021(9) 0.0012(9) 0.0005(8)
C1 0.0598(18) 0.0437(15) 0.0308(12) -0.0044(12) -0.0013(12) 0.0006(11)
C2 0.073(2) 0.0407(15) 0.0409(14) -0.0052(13) -0.0011(13) -0.0062(11)
C3 0.0557(18) 0.0595(17) 0.0299(13) -0.0045(13) -0.0014(12) -0.0099(12)
C4 0.0611(18) 0.0607(18) 0.0265(13) 0.0087(14) -0.0023(12) 0.0044(11)
C5 0.0576(17) 0.0397(14) 0.0334(14) 0.0058(12) 0.0037(12) 0.0004(11)
C6 0.0372(14) 0.0383(13) 0.0244(11) -0.0002(11) 0.0044(10) 0.0013(9)
C7 0.0375(14) 0.0388(13) 0.0291(12) -0.0002(10) 0.0057(10) 0.0010(9)
C8 0.070(2) 0.0429(15) 0.0293(12) -0.0023(13) 0.0022(12) 0.0033(11)
C9 0.0355(14) 0.0456(14) 0.0261(12) -0.0027(11) 0.0037(10) -0.0003(10)
C10 0.0513(16) 0.0483(15) 0.0247(12) -0.0013(12) 0.0030(11) -0.0038(10)
C11 0.048(2) 0.054(2) 0.0256(17) 0.000 0.0021(15) 0.000

loop_
_atom_type_symbol
_atom_type_description
_atom_type_scat_dispersion_real
_atom_type_scat_dispersion_imag
_atom_type_scat_source
C C 0.0033 0.0016 'International Tables Vol C Tables 4.2.6.8 and 6.1.1.4'
H H 0.0000 0.0000 'International Tables Vol C Tables 4.2.6.8 and 6.1.1.4'
N N 0.0061 0.0033 'International Tables Vol C Tables 4.2.6.8 and 6.1.1.4'
S S 0.1246 0.1234 'International Tables Vol C Tables 4.2.6.8 and 6.1.1.4'

loop_
_geom_angle_atom_site_label_1
_geom_angle_atom_site_label_2
_geom_angle_atom_site_label_3
_geom_angle_site_symmetry_1
_geom_angle
_geom_angle_publ_flag
C9 S1 C10 . 103.16(12) yes
C9 N1 N2 . 116.81(18) yes
C8 N2 N1 . 118.6(2) ?
C7 N3 C9 . 115.3(2) yes
C2 C1 C6 . 120.6(2) ?
C2 C1 H1 . 119.7 ?
C6 C1 H1 . 119.7 ?
C3 C2 C1 . 120.0(2) ?
C3 C2 H2 . 120.0 ?
C1 C2 H2 . 120.0 ?
C4 C3 C2 . 120.0(2) ?
C4 C3 H3 . 120.0 ?
C2 C3 H3 . 120.0 ?
C3 C4 C5 . 120.2(2) ?
C3 C4 H4 . 119.9 ?
C5 C4 H4 . 119.9 ?
C6 C5 C4 . 120.7(2) ?
C6 C5 H5 . 119.6 ?
C4 C5 H5 . 119.6 ?
C5 C6 C1 . 118.4(2) ?
C5 C6 C7 . 121.4(2) ?
C1 C6 C7 . 120.20(19) ?
N3 C7 C8 . 118.9(2) yes
N3 C7 C6 . 117.7(2) ?
C8 C7 C6 . 123.4(2) ?
N2 C8 C7 . 122.7(2) yes
N2 C8 H8 . 118.7 ?
C7 C8 H8 . 118.7 ?
N1 C9 N3 . 127.3(2) yes
N1 C9 S1 . 119.50(17) ?
N3 C9 S1 . 113.20(17) ?
C11 C10 S1 . 106.95(17) ?
C11 C10 H10A . 110.3 ?
S1 C10 H10A . 110.3 ?
C11 C10 H10B . 110.3 ?
S1 C10 H10B . 110.3 ?
H10A C10 H10B . 108.6 ?
C10 C11 C10 2_656 111.0(3) yes
C10 C11 H11A 2_656 109.4 ?
C10 C11 H11A . 109.4 ?
C10 C11 H11B 2_656 109.4 ?
C10 C11 H11B . 109.4 ?
H11A C11 H11B . 108.0 ?

loop_
_geom_bond_atom_site_label_1
_geom_bond_atom_site_label_2
_geom_bond_site_symmetry_2
_geom_bond_distance
_geom_bond_publ_flag
S1 C9 . 1.745(2) yes
S1 C10 . 1.805(2) yes
N1 C9 . 1.319(3) yes
N1 N2 . 1.350(3) yes
N2 C8 . 1.313(3) yes
N3 C7 . 1.321(3) yes
N3 C9 . 1.347(3) yes
C1 C2 . 1.381(3) ?
C1 C6 . 1.386(3) ?
C1 H1 . 0.9300 ?
C2 C3 . 1.380(3) ?
C2 H2 . 0.9300 ?
C3 C4 . 1.360(4) ?
C3 H3 . 0.9300 ?
C4 C5 . 1.385(3) ?
C4 H4 . 0.9300 ?
C5 C6 . 1.384(3) ?
C5 H5 . 0.9300 ?
C6 C7 . 1.481(3) ?
C7 C8 . 1.399(3) yes
C8 H8 . 0.9300 ?
C10 C11 . 1.517(3) ?
C10 H10A . 0.9700 ?
C10 H10B . 0.9700 ?
C11 C10 2_656 1.517(3) yes
C11 H11A . 0.9700 ?
C11 H11B . 0.9700 ?

loop_
_geom_torsion_atom_site_label_1
_geom_torsion_atom_site_label_2
_geom_torsion_atom_site_label_3
_geom_torsion_atom_site_label_4
_geom_torsion_site_symmetry_4
_geom_torsion
C9 N1 N2 C8 . 2.3(3)
C6 C1 C2 C3 . -0.1(4)
C1 C2 C3 C4 . 0.5(4)
C2 C3 C4 C5 . -0.3(4)
C3 C4 C5 C6 . -0.1(4)
C4 C5 C6 C1 . 0.5(4)
C4 C5 C6 C7 . -179.8(2)
C2 C1 C6 C5 . -0.3(4)
C2 C1 C6 C7 . 179.9(2)
C9 N3 C7 C8 . 2.1(3)
C9 N3 C7 C6 . -176.87(19)
C5 C6 C7 N3 . 169.4(2)
C1 C6 C7 N3 . -10.8(3)
C5 C6 C7 C8 . -9.5(4)
C1 C6 C7 C8 . 170.2(2)
N1 N2 C8 C7 . 3.2(4)
N3 C7 C8 N2 . -5.6(4)
C6 C7 C8 N2 . 173.4(2)
N2 N1 C9 N3 . -6.1(4)
N2 N1 C9 S1 . 174.93(17)
C7 N3 C9 N1 . 3.8(4)
C7 N3 C9 S1 . -177.26(17)
C10 S1 C9 N1 . -1.6(2)
C10 S1 C9 N3 . 179.33(17)
C9 S1 C10 C11 . -176.97(13)
S1 C10 C11 C10 2_656 178.38(18)
